data_1522104
loop_
_publ_author_name
'Vente, J.F.'
'Battle, P.D.'

_publ_section_title
;
 Structural chemistry and electronic properties of the hexagonal
 perovskites Ba Ir1-x Cox O3-d (x = 0.5, 0.7, 0.8)
;
_journal_name_full 'Journal of Solid State Chemistry'
_journal_page_first 361
_journal_page_last 373
_journal_volume 152
_journal_year 2000
_chemical_formula_sum 'Ba Co0.5 Ir0.5 O3'
_chemical_name_systematic 'Ba Ir0.5 Co0.5 O3'
_space_group_IT_number 166
_symmetry_space_group_name_Hall '-R 3 2"'
_symmetry_space_group_name_H-M 'R -3 m :H'
_cell_angle_alpha 90
_cell_angle_beta 90
_cell_angle_gamma 120
_cell_formula_units_Z 12
_cell_length_a 5.72059
_cell_length_b 5.72059
_cell_length_c 28.40729
_cell_volume 805.086
_citation_journal_id_ASTM JSSCBI
_cod_data_source_file Vente_JSSCBI_2000_1894.cif
_cod_data_source_block Ba1Co0.5Ir0.5O3
_cod_original_cell_volume 805.0856
_cod_original_formula_sum 'Ba1 Co0.5 Ir0.5 O3'
_cod_database_code 1522104

loop_
_symmetry_equiv_pos_as_xyz
x,y,z
-y,x-y,z
-x+y,-x,z
y,x,-z
-x,-x+y,-z
x-y,-y,-z
-x,-y,-z
y,-x+y,-z
x-y,x,-z
-y,-x,z
x,x-y,z
-x+y,y,z
x+2/3,y+1/3,z+1/3
-y+2/3,x-y+1/3,z+1/3
-x+y+2/3,-x+1/3,z+1/3
y+2/3,x+1/3,-z+1/3
-x+2/3,-x+y+1/3,-z+1/3
x-y+2/3,-y+1/3,-z+1/3
-x+2/3,-y+1/3,-z+1/3
y+2/3,-x+y+1/3,-z+1/3
x-y+2/3,x+1/3,-z+1/3
-y+2/3,-x+1/3,z+1/3
x+2/3,x-y+1/3,z+1/3
-x+y+2/3,y+1/3,z+1/3
x+1/3,y+2/3,z+2/3
-y+1/3,x-y+2/3,z+2/3
-x+y+1/3,-x+2/3,z+2/3
y+1/3,x+2/3,-z+2/3
-x+1/3,-x+y+2/3,-z+2/3
x-y+1/3,-y+2/3,-z+2/3
-x+1/3,-y+2/3,-z+2/3
y+1/3,-x+y+2/3,-z+2/3
x-y+1/3,x+2/3,-z+2/3
-y+1/3,-x+2/3,z+2/3
x+1/3,x-y+2/3,z+2/3
-x+y+1/3,y+2/3,z+2/3

loop_
_atom_site_label
_atom_site_type_symbol
_atom_site_fract_x
_atom_site_fract_y
_atom_site_fract_z
_atom_site_occupancy
_atom_site_U_iso_or_equiv
Ir2 Ir+5 0 0 0.4104 0.946 0.0
Co3 Co+3 0 0 0 1 0.0
Ir1 Ir+5 0 0 0.5 0.108 0.0
Co2 Co+3 0 0 0.4104 0.054 0.0
Ba1 Ba+2 0 0 0.2884 1 0.0
O1 O-2 0.1515 0.8485 0.45682 1 0.0
Co1 Co+3 0 0 0.5 0.892 0.0
O2 O-2 0.1674 0.8326 0.62594 1 0.0
Ba2 Ba+2 0 0 0.1286 1 0.0
